data_7062355
loop_
_publ_author_name
'Younes, Eyad A.'
'Aljaar, Nayyef'
'Abdollahi, Maryam F.'
'Shtaiwi, Majed'
'Issa, Maram J.'
'Zhao, Yuming'

_publ_section_title
;
 N-Cyanomethylmethanimine tethered anthracene dimer: concise synthesis,
 conformational properties and photoinduced configurational isomerization
;
_journal_issue 14
_journal_name_full 'New Journal of Chemistry'
_journal_page_first 6708
_journal_page_last 6720
_journal_paper_doi 10.1039/D2NJ06320D
_journal_volume 47
_journal_year 2023
_chemical_formula_moiety 'C23 H15 Br N2'
_chemical_formula_sum 'C23 H15 Br N2'
_chemical_formula_weight 399.28
_space_group_crystal_system monoclinic
_space_group_IT_number 15
_space_group_name_Hall '-C 2yc'
_space_group_name_H-M_alt 'C 1 2/c 1'
_atom_sites_solution_hydrogens difmap
_atom_sites_solution_primary dual
_audit_creation_date 2021-01-08
_audit_creation_method
;
Olex2 1.3
(compiled 2020.11.12 svn.r5f609507 for OlexSys, GUI svn.r6226)
;
_audit_update_record
;
2021-09-14 deposited with the CCDC.	2023-03-06 downloaded from the CCDC.
;
_cell_angle_alpha 90
_cell_angle_beta 92.7350(10)
_cell_angle_gamma 90
_cell_formula_units_Z 8
_cell_length_a 45.2994(6)
_cell_length_b 6.08550(10)
_cell_length_c 12.8728(2)
_cell_measurement_reflns_used 11250
_cell_measurement_temperature 100(2)
_cell_measurement_theta_max 78.7620
_cell_measurement_theta_min 3.8870
_cell_volume 3544.60(9)
_computing_cell_refinement 'CrysAlisPro 1.171.41.93a (Rigaku OD, 2020)'
_computing_data_collection 'CrysAlisPro 1.171.41.93a (Rigaku OD, 2020)'
_computing_data_reduction 'CrysAlisPro 1.171.41.93a (Rigaku OD, 2020)'
_computing_molecular_graphics 'Olex2 1.3 (Dolomanov et al., 2009)'
_computing_publication_material 'Olex2 1.3 (Dolomanov et al., 2009)'
_computing_structure_refinement 'SHELXL 2018/3 (Sheldrick, 2015)'
_computing_structure_solution 'SHELXT 2018/2 (Sheldrick, 2018)'
_diffrn_ambient_environment N~2~
_diffrn_ambient_temperature 100(2)
_diffrn_detector 'Hybrid Pixel Array Detector'
_diffrn_detector_area_resol_mean 10.0000
_diffrn_detector_type HyPix
_diffrn_measured_fraction_theta_full 1.000
_diffrn_measured_fraction_theta_max 0.983
_diffrn_measurement_details
;
List of Runs (angles in degrees, time in seconds):

  # Type    Start    End  Width  t~exp~   \w     \q     \k     \f   Frames
#--------------------------------------------------------------------------
  1  \w   -119.00 -25.00   0.50    1.23    --  -47.08 -74.00 120.00  188
  2  \w    -69.00  26.00   0.50    1.23    --  -47.08  74.00-110.00  190
  3  \w    -25.00  70.00   0.50    1.23    --   47.08 -74.00 120.00  190
  4  \w     25.00 120.00   0.50    1.23    --   47.08  74.00-110.00  190
  5  \w    -92.00 -19.00   0.50    4.92    --  -91.75  74.00-110.00  146
  6  \w   -164.00 -69.00   0.50    4.92    --  -91.75 -74.00 120.00  190
  7  \w     91.00 178.00   0.50    4.92    --  113.25  74.00-110.00  174
  8  \w     41.00 106.00   0.50    4.92    --  113.25 -74.00 120.00  130
  9  \w   -119.00 -73.00   0.50    1.23    --  -47.08-125.00-150.00   92
 10  \w   -119.00 -73.00   0.50    1.23    --  -47.08-125.00 -60.00   92
 11  \w    -16.00  28.00   0.50    1.23    --  -47.08  19.00  60.00   88
 12  \w     41.00  79.00   0.50    4.92    --  113.25 -61.00 -30.00   76
 13  \w     41.00  79.00   0.50    4.92    --  113.25 -61.00-180.00   76
 14  \w     41.00  79.00   0.50    4.92    --  113.25 -61.00   0.00   76
 15  \w     41.00  79.00   0.50    4.92    --  113.25 -61.00 120.00   76
 16  \w     99.00 178.00   0.50    4.92    --  113.25  30.00-150.00  158
 17  \w     41.00  79.00   0.50    4.92    --  113.25 -61.00-150.00   76
 18  \w     96.00 178.00   0.50    4.92    --  113.25  15.00 -30.00  164
 19  \w     41.00 106.00   0.50    4.92    --  113.25 -94.00-180.00  130
 20  \w     96.00 178.00   0.50    4.92    --  113.25  61.00   0.00  164
 21  \w     99.00 178.00   0.50    4.92    --  113.25  30.00 -30.00  158
 22  \w     41.00  79.00   0.50    4.92    --  113.25 -61.00  30.00   76
 23  \w     41.00 111.00   0.50    4.92    --  113.25-125.00 -90.00  140
 24  \w     96.00 178.00   0.50    4.92    --  113.25  15.00-180.00  164
 25  \w     99.00 178.00   0.50    4.92    --  113.25  30.00  30.00  158
 26  \w     41.00  79.00   0.50    4.92    --  113.25 -61.00 -90.00   76
 27  \w   -119.00 -23.00   0.50    1.23    --  -47.08 -77.00 -30.00  192
 28  \w   -121.00 -32.00   0.50    1.23    --  -47.08 -37.00 150.00  178
 29  \w   -119.00 -56.00   0.50    1.23    --  -47.08 -77.00  60.00  126
 30  \w   -119.00 -39.00   0.50    1.23    --  -47.08 -77.00  30.00  160
;
_diffrn_measurement_device 'four-circle diffractometer'
_diffrn_measurement_device_type 'XtaLAB Synergy, Dualflex, HyPix'
_diffrn_measurement_method '\w scans'
_diffrn_orient_matrix_type 'CrysAlisPro convention (1999,Acta A55,543-557)'
_diffrn_orient_matrix_UB_11 -0.0124167000
_diffrn_orient_matrix_UB_12 -0.2067450000
_diffrn_orient_matrix_UB_13 0.0514808000
_diffrn_orient_matrix_UB_21 -0.0240757000
_diffrn_orient_matrix_UB_22 -0.0176419000
_diffrn_orient_matrix_UB_23 -0.0882484000
_diffrn_orient_matrix_UB_31 0.0206226000
_diffrn_orient_matrix_UB_32 -0.1449620000
_diffrn_orient_matrix_UB_33 -0.0626275000
_diffrn_radiation_monochromator mirror
_diffrn_radiation_probe x-ray
_diffrn_radiation_type 'Cu K\a'
_diffrn_radiation_wavelength 1.54184
_diffrn_reflns_av_R_equivalents 0.0485
_diffrn_reflns_av_unetI/netI 0.0271
_diffrn_reflns_Laue_measured_fraction_full 1.000
_diffrn_reflns_Laue_measured_fraction_max 0.983
_diffrn_reflns_limit_h_max 57
_diffrn_reflns_limit_h_min -56
_diffrn_reflns_limit_k_max 7
_diffrn_reflns_limit_k_min -7
_diffrn_reflns_limit_l_max 15
_diffrn_reflns_limit_l_min -16
_diffrn_reflns_number 24198
_diffrn_reflns_point_group_measured_fraction_full 1.000
_diffrn_reflns_point_group_measured_fraction_max 0.983
_diffrn_reflns_theta_full 67.684
_diffrn_reflns_theta_max 79.559
_diffrn_reflns_theta_min 3.908
_diffrn_source 'micro-focus sealed X-ray tube'
_diffrn_source_type 'PhotonJet (Cu) X-ray Source'
_exptl_absorpt_coefficient_mu 3.210
_exptl_absorpt_correction_T_max 1.00000
_exptl_absorpt_correction_T_min 0.81563
_exptl_absorpt_correction_type multi-scan
_exptl_absorpt_process_details
;
CrysAlisPro 1.171.41.93a (Rigaku Oxford Diffraction, 2020)
Empirical absorption correction using spherical harmonics,
implemented in SCALE3 ABSPACK scaling algorithm.
;
_exptl_crystal_colour yellow
_exptl_crystal_colour_primary yellow
_exptl_crystal_density_diffrn 1.496
_exptl_crystal_description irregular
_exptl_crystal_F_000 1616
_exptl_crystal_size_max 0.133
_exptl_crystal_size_mid 0.066
_exptl_crystal_size_min 0.052
_refine_diff_density_max 0.583
_refine_diff_density_min -0.787
_refine_diff_density_rms 0.083
_refine_ls_extinction_method none
_refine_ls_goodness_of_fit_ref 1.057
_refine_ls_hydrogen_treatment refall
_refine_ls_matrix_type full
_refine_ls_number_parameters 295
_refine_ls_number_reflns 3794
_refine_ls_number_restraints 1
_refine_ls_restrained_S_all 1.057
_refine_ls_R_factor_all 0.0541
_refine_ls_R_factor_gt 0.0489
_refine_ls_shift/su_max 0.004
_refine_ls_shift/su_mean 0.000
_refine_ls_structure_factor_coef Fsqd
_refine_ls_weighting_details 'w=1/[\s^2^(Fo^2^)+(0.0689P)^2^+12.1074P] where P=(Fo^2^+2Fc^2^)/3'
_refine_ls_weighting_scheme calc
_refine_ls_wR_factor_gt 0.1301
_refine_ls_wR_factor_ref 0.1341
_reflns_Friedel_coverage 0.000
_reflns_number_gt 3390
_reflns_number_total 3794
_reflns_threshold_expression 'I > 2\s(I)'
_cod_data_source_file d2nj06320d4.cif
_cod_data_source_block sw
_cod_depositor_comments 'Adding full bibliography for 7062355--7062356.cif.'
_cod_database_code 7062355
_shelx_shelxl_version_number 2018/3
_chemical_oxdiff_formula C23H15BrN2
_shelx_space_group_comment
;
The symmetry employed for this shelxl refinement is uniquely defined
by the following loop, which should always be used as a source of
symmetry information in preference to the above space-group names.
They are only intended as comments.
;
_shelx_estimated_absorpt_t_max 0.851
_shelx_estimated_absorpt_t_min 0.675
_reflns_odcompleteness_completeness 99.97
_reflns_odcompleteness_iscentric 1
_reflns_odcompleteness_theta 74.33
_olex2_refinement_description
;
1. Restrained distances
 H11-C11
 0.91 with sigma of 0.02
;
_olex2_submission_special_instructions 'No special instructions were received'
_oxdiff_exptl_absorpt_empirical_details
;
Empirical correction (ABSPACK) includes:
- Absorption correction using spherical harmonics
- Frame scaling
;
_oxdiff_exptl_absorpt_empirical_full_max 1.221
_oxdiff_exptl_absorpt_empirical_full_min 0.792

loop_
_space_group_symop_operation_xyz
'x, y, z'
'-x, y, -z+1/2'
'x+1/2, y+1/2, z'
'-x+1/2, y+1/2, -z+1/2'
'-x, -y, -z'
'x, -y, z-1/2'
'-x+1/2, -y+1/2, -z'
'x+1/2, -y+1/2, z-1/2'

loop_
_atom_site_label
_atom_site_type_symbol
_atom_site_fract_x
_atom_site_fract_y
_atom_site_fract_z
_atom_site_U_iso_or_equiv
_atom_site_adp_type
_atom_site_occupancy
_atom_site_site_symmetry_order
_atom_site_calc_flag
_atom_site_refinement_flags_posn
_atom_site_refinement_flags_adp
_atom_site_refinement_flags_occupancy
_atom_site_disorder_assembly
_atom_site_disorder_group
Br1 Br 0.73370(2) 0.85121(7) 0.11294(3) 0.04598(16) Uani 1 1 d . . . . .
N1 N 0.65178(6) -0.0611(5) 0.6574(2) 0.0374(6) Uani 1 1 d . . . . .
N2 N 0.64922(5) 0.3415(4) 0.4748(2) 0.0291(5) Uani 1 1 d . . . . .
C1 C 0.59883(6) 0.2766(5) 0.5396(2) 0.0256(5) Uani 1 1 d . . . . .
C2 C 0.57900(6) 0.4236(5) 0.5846(2) 0.0260(6) Uani 1 1 d . . . . .
C3 C 0.58784(7) 0.6126(5) 0.6446(2) 0.0284(6) Uani 1 1 d . . . . .
H3 H 0.6086(9) 0.644(6) 0.650(3) 0.034(10) Uiso 1 1 d . . . . .
C4 C 0.56778(7) 0.7498(5) 0.6857(2) 0.0302(6) Uani 1 1 d . . . . .
H4 H 0.5742(8) 0.870(6) 0.717(3) 0.025(8) Uiso 1 1 d . . . . .
C5 C 0.53700(7) 0.7073(5) 0.6724(2) 0.0314(6) Uani 1 1 d . . . . .
H5 H 0.5228(8) 0.802(6) 0.703(3) 0.026(8) Uiso 1 1 d . . . . .
C6 C 0.52740(7) 0.5293(5) 0.6165(2) 0.0306(6) Uani 1 1 d . . . . .
H6 H 0.5072(9) 0.502(7) 0.610(3) 0.041(10) Uiso 1 1 d . . . . .
C7 C 0.54770(6) 0.3858(5) 0.5688(2) 0.0264(6) Uani 1 1 d . . . . .
C8 C 0.53779(6) 0.2102(5) 0.5073(2) 0.0268(6) Uani 1 1 d . . . . .
H8 H 0.5172(8) 0.198(6) 0.501(3) 0.031(9) Uiso 1 1 d . . . . .
C9 C 0.55715(6) 0.0694(5) 0.4589(2) 0.0265(6) Uani 1 1 d . . . . .
C10 C 0.54658(7) -0.1116(5) 0.3967(2) 0.0290(6) Uani 1 1 d . . . . .
H10 H 0.5265(8) -0.124(5) 0.388(3) 0.022(8) Uiso 1 1 d . . . . .
C11 C 0.56556(7) -0.2518(5) 0.3528(2) 0.0295(6) Uani 1 1 d D . . . .
H11 H 0.5576(8) -0.364(5) 0.316(3) 0.036(10) Uiso 1 1 d D . . . .
C12 C 0.59640(7) -0.2159(5) 0.3652(2) 0.0295(6) Uani 1 1 d . . . . .
H12 H 0.6091(9) -0.316(6) 0.335(3) 0.035(10) Uiso 1 1 d . . . . .
C13 C 0.60753(6) -0.0446(5) 0.4233(2) 0.0277(6) Uani 1 1 d . . . . .
H13 H 0.6283(8) -0.013(6) 0.425(3) 0.033(9) Uiso 1 1 d . . . . .
C14 C 0.58846(6) 0.1027(5) 0.4742(2) 0.0258(6) Uani 1 1 d . . . . .
C15 C 0.63190(6) 0.2994(5) 0.5665(2) 0.0276(6) Uani 1 1 d . . . . .
H15 H 0.6361(8) 0.400(6) 0.617(3) 0.030(9) Uiso 1 1 d . . . . .
C16 C 0.64316(7) 0.0949(5) 0.6167(2) 0.0303(6) Uani 1 1 d . . . . .
C17 C 0.66159(6) 0.5298(5) 0.4732(2) 0.0297(6) Uani 1 1 d . . . . .
H17 H 0.6595(9) 0.633(7) 0.525(3) 0.042(11) Uiso 1 1 d . . . . .
C18 C 0.67932(6) 0.6009(5) 0.3873(2) 0.0299(6) Uani 1 1 d . . . . .
C19 C 0.68299(7) 0.4672(5) 0.3010(2) 0.0325(6) Uani 1 1 d . . . . .
H19 H 0.6730(9) 0.327(6) 0.303(3) 0.037(10) Uiso 1 1 d . . . . .
C20 C 0.69975(7) 0.5404(6) 0.2202(3) 0.0354(7) Uani 1 1 d . . . . .
H20 H 0.7035(8) 0.443(7) 0.163(3) 0.039(10) Uiso 1 1 d . . . . .
C21 C 0.71225(7) 0.7468(6) 0.2267(2) 0.0351(7) Uani 1 1 d . . . . .
C22 C 0.70954(7) 0.8817(6) 0.3120(3) 0.0375(7) Uani 1 1 d . . . . .
H22 H 0.7183(11) 1.024(9) 0.307(4) 0.069(15) Uiso 1 1 d . . . . .
C23 C 0.69279(7) 0.8079(5) 0.3919(3) 0.0340(7) Uani 1 1 d . . . . .
H23 H 0.6908(8) 0.900(6) 0.453(3) 0.037(10) Uiso 1 1 d . . . . .

loop_
_atom_site_aniso_label
_atom_site_aniso_U_11
_atom_site_aniso_U_22
_atom_site_aniso_U_33
_atom_site_aniso_U_23
_atom_site_aniso_U_13
_atom_site_aniso_U_12
Br1 0.0351(2) 0.0598(3) 0.0435(2) 0.01598(17) 0.00629(15) 0.00009(15)
N1 0.0369(14) 0.0354(14) 0.0390(14) 0.0000(12) -0.0061(11) -0.0001(12)
N2 0.0257(11) 0.0291(13) 0.0326(12) 0.0000(10) 0.0016(9) -0.0020(10)
C1 0.0277(13) 0.0235(13) 0.0255(13) 0.0032(11) 0.0011(10) -0.0004(11)
C2 0.0293(13) 0.0242(13) 0.0247(13) 0.0046(11) 0.0021(10) 0.0003(11)
C3 0.0312(14) 0.0245(14) 0.0296(14) 0.0015(11) 0.0033(11) -0.0018(11)
C4 0.0404(16) 0.0232(14) 0.0273(14) -0.0019(11) 0.0043(11) -0.0028(12)
C5 0.0356(15) 0.0279(14) 0.0312(14) 0.0034(12) 0.0074(12) 0.0058(12)
C6 0.0293(14) 0.0313(15) 0.0314(14) 0.0059(12) 0.0034(11) 0.0016(12)
C7 0.0273(13) 0.0260(14) 0.0260(13) 0.0054(11) 0.0021(10) 0.0004(11)
C8 0.0261(13) 0.0265(14) 0.0278(13) 0.0056(11) 0.0014(10) 0.0003(11)
C9 0.0302(14) 0.0254(13) 0.0238(12) 0.0042(11) 0.0006(10) -0.0018(11)
C10 0.0301(14) 0.0288(15) 0.0279(14) 0.0048(11) 0.0002(11) -0.0057(11)
C11 0.0385(15) 0.0243(14) 0.0254(13) -0.0004(11) -0.0002(11) -0.0051(12)
C12 0.0344(15) 0.0258(14) 0.0283(14) 0.0005(11) 0.0021(11) 0.0024(12)
C13 0.0285(14) 0.0274(14) 0.0270(13) 0.0002(11) -0.0011(10) 0.0005(11)
C14 0.0288(13) 0.0233(13) 0.0253(13) 0.0033(10) 0.0007(10) -0.0004(10)
C15 0.0286(14) 0.0261(14) 0.0282(13) -0.0030(12) 0.0014(11) -0.0023(11)
C16 0.0283(13) 0.0310(15) 0.0312(14) -0.0018(12) -0.0022(11) -0.0018(12)
C17 0.0298(14) 0.0261(14) 0.0330(14) -0.0012(12) -0.0007(11) 0.0012(11)
C18 0.0282(13) 0.0277(14) 0.0335(15) 0.0013(12) -0.0012(11) -0.0014(11)
C19 0.0304(14) 0.0326(16) 0.0341(15) -0.0010(13) -0.0027(11) -0.0010(12)
C20 0.0306(15) 0.0417(18) 0.0336(15) -0.0007(14) -0.0015(12) 0.0003(13)
C21 0.0268(14) 0.0439(18) 0.0347(15) 0.0099(14) 0.0021(11) 0.0009(13)
C22 0.0347(16) 0.0322(16) 0.0456(18) 0.0038(14) 0.0029(13) -0.0045(13)
C23 0.0332(15) 0.0281(15) 0.0403(17) -0.0004(13) -0.0007(13) -0.0035(12)

loop_
_atom_type_symbol
_atom_type_description
_atom_type_scat_dispersion_real
_atom_type_scat_dispersion_imag
_atom_type_scat_source
C C 0.0181 0.0091 'International Tables Vol C Tables 4.2.6.8 and 6.1.1.4'
H H 0.0000 0.0000 'International Tables Vol C Tables 4.2.6.8 and 6.1.1.4'
Br Br -0.6763 1.2805 'International Tables Vol C Tables 4.2.6.8 and 6.1.1.4'
N N 0.0311 0.0180 'International Tables Vol C Tables 4.2.6.8 and 6.1.1.4'

loop_
_geom_angle_atom_site_label_1
_geom_angle_atom_site_label_2
_geom_angle_atom_site_label_3
_geom_angle
_geom_angle_site_symmetry_1
_geom_angle_site_symmetry_3
_geom_angle_publ_flag
C17 N2 C15 114.9(3) . . ?
C2 C1 C14 121.2(3) . . ?
C2 C1 C15 119.1(3) . . ?
C14 C1 C15 119.7(3) . . ?
C1 C2 C3 124.3(3) . . ?
C1 C2 C7 118.8(3) . . ?
C3 C2 C7 116.9(3) . . ?
C2 C3 H3 117(2) . . ?
C4 C3 C2 121.9(3) . . ?
C4 C3 H3 121(2) . . ?
C3 C4 H4 119(2) . . ?
C3 C4 C5 120.8(3) . . ?
C5 C4 H4 120(2) . . ?
C4 C5 H5 121(2) . . ?
C6 C5 C4 119.7(3) . . ?
C6 C5 H5 119(2) . . ?
C5 C6 H6 119(3) . . ?
C5 C6 C7 121.2(3) . . ?
C7 C6 H6 120(3) . . ?
C6 C7 C2 119.4(3) . . ?
C8 C7 C2 119.4(3) . . ?
C8 C7 C6 121.2(3) . . ?
C7 C8 H8 114(2) . . ?
C7 C8 C9 122.2(3) . . ?
C9 C8 H8 124(2) . . ?
C8 C9 C10 121.5(3) . . ?
C8 C9 C14 119.4(3) . . ?
C10 C9 C14 119.1(3) . . ?
C9 C10 H10 116(2) . . ?
C11 C10 C9 121.1(3) . . ?
C11 C10 H10 123(2) . . ?
C10 C11 H11 117(3) . . ?
C10 C11 C12 119.9(3) . . ?
C12 C11 H11 123(3) . . ?
C11 C12 H12 118(2) . . ?
C13 C12 C11 121.1(3) . . ?
C13 C12 H12 120(2) . . ?
C12 C13 H13 120(2) . . ?
C12 C13 C14 121.1(3) . . ?
C14 C13 H13 119(2) . . ?
C1 C14 C9 118.9(3) . . ?
C1 C14 C13 123.4(3) . . ?
C13 C14 C9 117.7(3) . . ?
N2 C15 C1 112.9(2) . . ?
N2 C15 H15 111(2) . . ?
N2 C15 C16 108.1(2) . . ?
C1 C15 H15 113(2) . . ?
C16 C15 C1 109.6(2) . . ?
C16 C15 H15 101(2) . . ?
N1 C16 C15 178.7(4) . . ?
N2 C17 H17 123(3) . . ?
N2 C17 C18 122.3(3) . . ?
C18 C17 H17 115(3) . . ?
C19 C18 C17 121.4(3) . . ?
C19 C18 C23 119.4(3) . . ?
C23 C18 C17 119.3(3) . . ?
C18 C19 H19 115(2) . . ?
C20 C19 C18 120.0(3) . . ?
C20 C19 H19 125(2) . . ?
C19 C20 H20 120(2) . . ?
C21 C20 C19 119.0(3) . . ?
C21 C20 H20 121(2) . . ?
C20 C21 Br1 118.7(3) . . ?
C20 C21 C22 122.5(3) . . ?
C22 C21 Br1 118.8(3) . . ?
C21 C22 H22 116(3) . . ?
C21 C22 C23 118.1(3) . . ?
C23 C22 H22 126(3) . . ?
C18 C23 H23 120(2) . . ?
C22 C23 C18 121.0(3) . . ?
C22 C23 H23 119(2) . . ?

loop_
_geom_bond_atom_site_label_1
_geom_bond_atom_site_label_2
_geom_bond_distance
_geom_bond_site_symmetry_2
_geom_bond_publ_flag
Br1 C21 1.905(3) . ?
N1 C16 1.143(4) . ?
N2 C15 1.470(4) . ?
N2 C17 1.276(4) . ?
C1 C2 1.411(4) . ?
C1 C14 1.419(4) . ?
C1 C15 1.528(4) . ?
C2 C3 1.432(4) . ?
C2 C7 1.441(4) . ?
C3 H3 0.96(4) . ?
C3 C4 1.360(4) . ?
C4 H4 0.88(4) . ?
C4 C5 1.420(4) . ?
C5 H5 0.96(4) . ?
C5 C6 1.360(5) . ?
C6 H6 0.93(4) . ?
C6 C7 1.429(4) . ?
C7 C8 1.392(4) . ?
C8 H8 0.94(4) . ?
C8 C9 1.394(4) . ?
C9 C10 1.432(4) . ?
C9 C14 1.437(4) . ?
C10 H10 0.91(4) . ?
C10 C11 1.354(4) . ?
C11 H11 0.894(18) . ?
C11 C12 1.416(4) . ?
C12 H12 0.93(4) . ?
C12 C13 1.365(4) . ?
C13 H13 0.96(4) . ?
C13 C14 1.425(4) . ?
C15 H15 0.91(4) . ?
C15 C16 1.482(4) . ?
C17 H17 0.92(4) . ?
C17 C18 1.463(4) . ?
C18 C19 1.394(4) . ?
C18 C23 1.399(4) . ?
C19 H19 0.96(4) . ?
C19 C20 1.390(5) . ?
C20 H20 0.97(4) . ?
C20 C21 1.379(5) . ?
C21 C22 1.381(5) . ?
C22 H22 0.95(6) . ?
C22 C23 1.382(5) . ?
C23 H23 0.97(4) . ?

loop_
_geom_torsion_atom_site_label_1
_geom_torsion_atom_site_label_2
_geom_torsion_atom_site_label_3
_geom_torsion_atom_site_label_4
_geom_torsion
_geom_torsion_site_symmetry_1
_geom_torsion_site_symmetry_2
_geom_torsion_site_symmetry_3
_geom_torsion_site_symmetry_4
_geom_torsion_publ_flag
Br1 C21 C22 C23 177.1(2) . . . . ?
N2 C17 C18 C19 1.6(5) . . . . ?
N2 C17 C18 C23 -178.6(3) . . . . ?
C1 C2 C3 C4 179.6(3) . . . . ?
C1 C2 C7 C6 178.1(3) . . . . ?
C1 C2 C7 C8 -1.9(4) . . . . ?
C2 C1 C14 C9 -3.7(4) . . . . ?
C2 C1 C14 C13 177.3(3) . . . . ?
C2 C1 C15 N2 -120.1(3) . . . . ?
C2 C1 C15 C16 119.3(3) . . . . ?
C2 C3 C4 C5 1.5(5) . . . . ?
C2 C7 C8 C9 -0.7(4) . . . . ?
C3 C2 C7 C6 -2.8(4) . . . . ?
C3 C2 C7 C8 177.2(3) . . . . ?
C3 C4 C5 C6 -1.1(5) . . . . ?
C4 C5 C6 C7 -1.3(4) . . . . ?
C5 C6 C7 C2 3.3(4) . . . . ?
C5 C6 C7 C8 -176.7(3) . . . . ?
C6 C7 C8 C9 179.3(3) . . . . ?
C7 C2 C3 C4 0.5(4) . . . . ?
C7 C8 C9 C10 179.4(3) . . . . ?
C7 C8 C9 C14 1.2(4) . . . . ?
C8 C9 C10 C11 -177.8(3) . . . . ?
C8 C9 C14 C1 1.0(4) . . . . ?
C8 C9 C14 C13 -180.0(3) . . . . ?
C9 C10 C11 C12 -2.2(4) . . . . ?
C10 C9 C14 C1 -177.3(3) . . . . ?
C10 C9 C14 C13 1.8(4) . . . . ?
C10 C11 C12 C13 1.8(4) . . . . ?
C11 C12 C13 C14 0.5(4) . . . . ?
C12 C13 C14 C1 176.8(3) . . . . ?
C12 C13 C14 C9 -2.2(4) . . . . ?
C14 C1 C2 C3 -174.9(3) . . . . ?
C14 C1 C2 C7 4.2(4) . . . . ?
C14 C1 C15 N2 62.8(3) . . . . ?
C14 C1 C15 C16 -57.8(3) . . . . ?
C14 C9 C10 C11 0.4(4) . . . . ?
C15 N2 C17 C18 -179.1(3) . . . . ?
C15 C1 C2 C3 8.1(4) . . . . ?
C15 C1 C2 C7 -172.8(2) . . . . ?
C15 C1 C14 C9 173.3(2) . . . . ?
C15 C1 C14 C13 -5.7(4) . . . . ?
C17 N2 C15 C1 114.1(3) . . . . ?
C17 N2 C15 C16 -124.5(3) . . . . ?
C17 C18 C19 C20 179.4(3) . . . . ?
C17 C18 C23 C22 -179.6(3) . . . . ?
C18 C19 C20 C21 -0.7(5) . . . . ?
C19 C18 C23 C22 0.2(5) . . . . ?
C19 C20 C21 Br1 -177.2(2) . . . . ?
C19 C20 C21 C22 2.0(5) . . . . ?
C20 C21 C22 C23 -2.2(5) . . . . ?
C21 C22 C23 C18 1.0(5) . . . . ?
C23 C18 C19 C20 -0.4(5) . . . . ?
